data_4115358
loop_
_publ_author_name
'Hsiu-Yi Chao'
'Wei Lu'
'Yanqin Li'
'Michael C. W. Chan'
'Chi-Ming Che'
'Kung-Kai Cheung'
'Nianyong Zhu'

_publ_section_title
;
 Organic Triplet Emissions of Arylacetylide Moieties Harnessed through
 Coordination to [Au(PCy3)]+. Effect of Molecular Structure upon
 Photoluminescent Properties
;
_journal_name_full 'Journal of the American Chemical Society'
_journal_page_first 14696
_journal_page_last 14706
_journal_paper_doi 10.1021/ja0209417
_journal_volume 124
_journal_year 2002
_chemical_formula_moiety 'C27 H40 Au P '
_chemical_formula_sum 'C27 H40 Au P'
_chemical_formula_weight 592.55
_space_group_IT_number 14
_symmetry_cell_setting monoclinic
_symmetry_Int_Tables_number 14
_symmetry_space_group_name_Hall '-P 2ybc'
_symmetry_space_group_name_H-M 'P 1 21/c 1'
_audit_creation_date 'Mon Aug 28 14:29:33 2000'
_audit_creation_method 'from TEXRAY.INF file'
_cell_angle_alpha 90
_cell_angle_beta 97.83(2)
_cell_angle_gamma 90
_cell_formula_units_Z 4
_cell_length_a 12.062(2)
_cell_length_b 16.782(3)
_cell_length_c 12.667(2)
_cell_measurement_reflns_used 0
_cell_measurement_temperature 301.2
_cell_measurement_theta_max 0.0
_cell_measurement_theta_min 0.0
_cell_volume 2540.2(7)
_computing_cell_refinement 'MAR Data Collection Software & DENZO'
_computing_data_collection 'MAR Data Collection Software & DENZO'
_computing_data_reduction teXsan
_computing_publication_material teXsan
_computing_structure_refinement teXsan
_computing_structure_solution 'DIRDIF92 (PATTY)'
_diffrn_ambient_temperature 301.2
_diffrn_measurement_device 'MAR IPDS'
_diffrn_measurement_method oscillation
_diffrn_orient_matrix_UB_11 0.00000
_diffrn_orient_matrix_UB_12 0.00000
_diffrn_orient_matrix_UB_13 0.00000
_diffrn_orient_matrix_UB_21 0.00000
_diffrn_orient_matrix_UB_22 0.00000
_diffrn_orient_matrix_UB_23 0.00000
_diffrn_orient_matrix_UB_31 0.00000
_diffrn_orient_matrix_UB_32 0.00000
_diffrn_orient_matrix_UB_33 0.00000
_diffrn_radiation_detector imaging_plate
_diffrn_radiation_monochromator graphite
_diffrn_radiation_source 'X-ray tube'
_diffrn_radiation_type MoKalpha
_diffrn_radiation_wavelength 0.7107
_diffrn_reflns_av_R_equivalents 0.00
_diffrn_reflns_limit_h_max 14
_diffrn_reflns_limit_h_min 0
_diffrn_reflns_limit_k_max 20
_diffrn_reflns_limit_k_min 0
_diffrn_reflns_limit_l_max 15
_diffrn_reflns_limit_l_min -15
_diffrn_reflns_number 4834
_diffrn_reflns_theta_max 25.49
_diffrn_standards_decay_% 0.00
_diffrn_standards_interval_count 0
_diffrn_standards_number 0
_exptl_absorpt_coefficient_mu 5.885
_exptl_absorpt_correction_type none
_exptl_crystal_colour colourless
_exptl_crystal_density_diffrn 1.549
_exptl_crystal_density_meas 0.000
_exptl_crystal_description prism
_exptl_crystal_F_000 1184.00
_exptl_crystal_size_max 0.250
_exptl_crystal_size_mid 0.200
_exptl_crystal_size_min 0.100
_refine_diff_density_max 1.59
_refine_diff_density_min -1.15
_refine_ls_extinction_coef 9.77627
_refine_ls_extinction_method Zachariasen_type_2_gaussian_isotropic
_refine_ls_goodness_of_fit_obs 1.231
_refine_ls_hydrogen_treatment noref
_refine_ls_matrix_type full
_refine_ls_number_parameters 262
_refine_ls_number_reflns 4186
_refine_ls_number_restraints 0
_refine_ls_R_factor_obs 0.0336
_refine_ls_shift/esd_max 0.0470
_refine_ls_structure_factor_coef F
_refine_ls_weighting_scheme sigma
_refine_ls_wR_factor_obs 0.0493
_reflns_number_observed 4186
_reflns_number_total 4834
_reflns_observed_criterion 3.00
_cod_data_source_file ja0209417_03.cif
_cod_data_source_block ip853_C27H44P1Au1_15082000_Compound_1d
_cod_original_sg_symbol_H-M 'P 21/c '
_cod_original_formula_sum 'C27 H40 Au P '
_cod_database_code 4115358

loop_
_symmetry_equiv_pos_as_xyz
'   +x,   +y,   +z'
'   -x,1/2+y,1/2-z'
'   -x,   -y,   -z'
'   +x,1/2-y,1/2+z'

loop_
_atom_site_aniso_label
_atom_site_aniso_U_11
_atom_site_aniso_U_22
_atom_site_aniso_U_33
_atom_site_aniso_U_12
_atom_site_aniso_U_13
_atom_site_aniso_U_23
Au(1) 0.0499(2) 0.0475(1) 0.0332(1) 0.00325(5) -0.00139(9) 0.00203(5)
P(1) 0.0403(5) 0.0423(5) 0.0326(5) -0.0004(4) -0.0010(4) 0.0028(4)
C(1) 0.059(3) 0.062(3) 0.037(3) 0.014(2) -0.002(2) 0.004(2)
C(2) 0.061(3) 0.053(2) 0.038(2) 0.007(2) 0.003(2) 0.000(2)
C(3) 0.051(2) 0.054(2) 0.036(2) 0.012(2) -0.001(2) -0.002(2)
C(4) 0.063(3) 0.045(2) 0.047(2) -0.005(2) 0.000(2) 0.005(2)
C(5) 0.075(3) 0.067(3) 0.046(2) 0.006(2) 0.005(2) 0.010(2)
C(6) 0.053(3) 0.086(3) 0.041(3) 0.014(2) -0.004(2) -0.004(2)
C(7) 0.050(3) 0.075(3) 0.072(3) -0.008(2) 0.002(2) -0.013(3)
C(8) 0.061(3) 0.060(3) 0.056(3) 0.000(2) 0.008(2) 0.007(2)
C(9) 0.086(5) 0.149(6) 0.061(4) 0.032(4) -0.031(3) -0.019(4)
C(10) 0.050(2) 0.053(2) 0.042(2) -0.008(2) -0.004(2) 0.003(2)
C(11) 0.072(3) 0.061(3) 0.081(4) -0.018(2) 0.030(3) 0.002(2)
C(12) 0.080(4) 0.085(4) 0.111(6) -0.034(3) 0.002(4) 0.024(3)
C(13) 0.089(5) 0.071(3) 0.098(5) -0.035(3) -0.027(4) 0.023(3)
C(14) 0.116(6) 0.060(4) 0.110(6) -0.028(3) 0.004(5) -0.017(3)
C(15) 0.068(3) 0.051(2) 0.083(3) -0.011(2) 0.000(3) -0.003(2)
C(16) 0.047(2) 0.044(2) 0.036(2) -0.002(2) 0.004(2) -0.003(2)
C(17) 0.054(2) 0.059(3) 0.043(2) 0.001(2) -0.005(2) 0.004(2)
C(18) 0.080(3) 0.067(3) 0.034(2) -0.002(2) 0.007(2) 0.001(2)
C(19) 0.073(3) 0.069(3) 0.047(2) -0.003(2) 0.019(2) 0.001(2)
C(20) 0.057(3) 0.084(3) 0.050(3) -0.017(2) 0.012(2) -0.002(2)
C(21) 0.050(2) 0.062(2) 0.046(2) -0.012(2) 0.002(2) -0.002(2)
C(22) 0.043(2) 0.047(2) 0.046(2) 0.005(2) 0.004(2) -0.003(2)
C(23) 0.057(3) 0.065(3) 0.051(2) 0.014(2) 0.001(2) 0.001(2)
C(24) 0.083(4) 0.087(4) 0.077(4) 0.037(3) 0.007(3) 0.029(3)
C(25) 0.070(3) 0.065(3) 0.104(5) 0.024(3) 0.025(3) 0.010(3)
C(26) 0.096(4) 0.066(3) 0.084(4) 0.018(3) 0.016(3) -0.010(3)
C(27) 0.061(3) 0.060(2) 0.053(3) 0.008(2) 0.005(2) -0.009(2)

loop_
_atom_site_label
_atom_site_fract_x
_atom_site_fract_y
_atom_site_fract_z
_atom_site_U_iso_or_equiv
_atom_site_thermal_displace_type
Au(1) 0.05801(1) 0.149281(8) 0.43382(1) 0.04419(7) Uij
P(1) 0.16832(9) 0.13254(6) 0.59508(9) 0.0389(3) Uij
C(1) -0.0417(5) 0.1579(3) 0.2931(4) 0.053(1) Uij
C(2) -0.1017(4) 0.1572(2) 0.2100(4) 0.051(1) Uij
C(3) -0.1729(4) 0.1604(2) 0.1095(4) 0.048(1) Uij
C(4) -0.1581(4) 0.2175(2) 0.0326(3) 0.052(1) Uij
C(5) -0.2264(4) 0.2198(3) -0.0633(4) 0.063(1) Uij
C(6) -0.3107(4) 0.1660(3) -0.0888(4) 0.061(1) Uij
C(7) -0.3235(4) 0.1069(3) -0.0151(4) 0.066(1) Uij
C(8) -0.2561(4) 0.1037(3) 0.0828(4) 0.059(1) Uij
C(9) -0.3833(7) 0.1668(5) -0.1966(6) 0.103(2) Uij
C(10) 0.2716(3) 0.2118(3) 0.6309(3) 0.049(1) Uij
C(11) 0.3405(4) 0.2254(3) 0.5384(4) 0.070(2) Uij
C(12) 0.4241(5) 0.2927(5) 0.5593(5) 0.093(2) Uij
C(13) 0.3686(6) 0.3684(4) 0.5858(6) 0.090(2) Uij
C(14) 0.3056(7) 0.3583(3) 0.6788(7) 0.096(3) Uij
C(15) 0.2175(4) 0.2887(3) 0.6590(4) 0.068(1) Uij
C(16) 0.0809(3) 0.1292(2) 0.7030(3) 0.043(1) Uij
C(17) 0.1408(4) 0.1087(3) 0.8149(3) 0.053(1) Uij
C(18) 0.0615(4) 0.1098(3) 0.8951(3) 0.060(1) Uij
C(19) -0.0366(4) 0.0546(3) 0.8671(4) 0.062(1) Uij
C(20) -0.0975(4) 0.0749(3) 0.7577(4) 0.063(1) Uij
C(21) -0.0189(4) 0.0724(3) 0.6739(3) 0.053(1) Uij
C(22) 0.2428(3) 0.0361(2) 0.5981(3) 0.046(1) Uij
C(23) 0.3499(4) 0.0274(3) 0.6769(4) 0.058(1) Uij
C(24) 0.3933(5) -0.0580(3) 0.6780(5) 0.083(2) Uij
C(25) 0.4114(5) -0.0875(4) 0.5700(5) 0.078(2) Uij
C(26) 0.3092(5) -0.0761(3) 0.4896(5) 0.082(2) Uij
C(27) 0.2666(4) 0.0106(3) 0.4858(4) 0.058(1) Uij
H(1) -0.0998 0.2556 0.0471 0.0625 Uij
H(2) -0.2146 0.2598 -0.1135 0.0768 Uij
H(3) -0.3801 0.0679 -0.0316 0.0788 Uij
H(4) -0.2669 0.0626 0.1316 0.0704 Uij
H(5) -0.4601 0.1708 -0.1857 0.1208 Uij
H(6) -0.3641 0.2106 -0.2367 0.1208 Uij
H(7) -0.3730 0.1184 -0.2329 0.1208 Uij
H(8) 0.3210 0.1948 0.6915 0.0587 Uij
H(9) 0.3807 0.1778 0.5285 0.0829 Uij
H(10) 0.2907 0.2368 0.4759 0.0829 Uij
H(11) 0.4786 0.2789 0.6169 0.1126 Uij
H(12) 0.4580 0.3012 0.4970 0.1126 Uij
H(13) 0.4260 0.4072 0.6031 0.1054 Uij
H(14) 0.3199 0.3849 0.5252 0.1054 Uij
H(15) 0.3558 0.3467 0.7408 0.1145 Uij
H(16) 0.2665 0.4063 0.6886 0.1145 Uij
H(17) 0.1613 0.3030 0.6022 0.0824 Uij
H(18) 0.1841 0.2806 0.7220 0.0824 Uij
H(19) 0.0505 0.1811 0.7077 0.0511 Uij
H(20) 0.1728 0.0569 0.8131 0.0636 Uij
H(21) 0.1984 0.1465 0.8345 0.0636 Uij
H(22) 0.1007 0.0939 0.9621 0.0723 Uij
H(23) 0.0342 0.1624 0.9004 0.0723 Uij
H(24) -0.0103 0.0012 0.8668 0.0744 Uij
H(25) -0.0865 0.0600 0.9182 0.0744 Uij
H(26) -0.1560 0.0373 0.7395 0.0757 Uij
H(27) -0.1282 0.1268 0.7595 0.0757 Uij
H(28) -0.0588 0.0878 0.6071 0.0641 Uij
H(29) 0.0083 0.0195 0.6688 0.0641 Uij
H(30) 0.1923 -0.0025 0.6190 0.0546 Uij
H(31) 0.4054 0.0626 0.6565 0.0696 Uij
H(32) 0.3349 0.0414 0.7463 0.0696 Uij
H(33) 0.4630 -0.0602 0.7236 0.0989 Uij
H(34) 0.3410 -0.0916 0.7053 0.0989 Uij
H(35) 0.4718 -0.0592 0.5471 0.0938 Uij
H(36) 0.4290 -0.1427 0.5749 0.0938 Uij
H(37) 0.3268 -0.0904 0.4214 0.0979 Uij
H(38) 0.2515 -0.1102 0.5079 0.0979 Uij
H(39) 0.1996 0.0145 0.4369 0.0697 Uij
H(40) 0.3217 0.0447 0.4634 0.0697 Uij

loop_
_atom_type_symbol
_atom_type_oxidation_number
_atom_type_number_in_cell
_atom_type_scat_dispersion_real
_atom_type_scat_dispersion_imag
_atom_type_scat_source
C 0 108 0.003 0.002 'International Tables'
H 0 160 0.000 0.000 'International Tables'
P 0 4 0.102 0.094 'International Tables'
Au 0 4 -2.013 8.802 'International Tables'

loop_
_geom_angle_atom_site_label_1
_geom_angle_atom_site_label_2
_geom_angle_atom_site_label_3
_geom_angle
_geom_angle_publ_flag
P(1) Au(1) C(1) 176.9(1) yes
Au(1) P(1) C(10) 115.0(1) yes
Au(1) P(1) C(16) 110.1(1) yes
Au(1) P(1) C(22) 110.3(1) yes
C(10) P(1) C(16) 106.1(2) yes
C(10) P(1) C(22) 108.5(2) yes
C(16) P(1) C(22) 106.5(2) yes
Au(1) C(1) C(2) 175.4(4) yes
C(1) C(2) C(3) 177.3(5) yes
C(2) C(3) C(4) 121.8(4) yes
C(2) C(3) C(8) 121.0(4) yes
C(4) C(3) C(8) 117.2(4) yes
C(3) C(4) C(5) 121.3(4) yes
C(4) C(5) C(6) 121.9(4) yes
C(5) C(6) C(7) 117.5(4) yes
C(5) C(6) C(9) 121.8(6) yes
C(7) C(6) C(9) 120.6(6) yes
C(6) C(7) C(8) 121.7(4) yes
C(3) C(8) C(7) 120.4(4) yes
P(1) C(10) C(11) 109.7(3) yes
P(1) C(10) C(15) 112.1(3) yes
C(11) C(10) C(15) 110.3(4) yes
C(10) C(11) C(12) 113.1(4) yes
C(11) C(12) C(13) 111.4(5) yes
C(12) C(13) C(14) 111.8(5) yes
C(13) C(14) C(15) 111.2(6) yes
C(10) C(15) C(14) 111.5(5) yes
P(1) C(16) C(17) 116.5(3) yes
P(1) C(16) C(21) 110.5(3) yes
C(17) C(16) C(21) 109.7(3) yes
C(16) C(17) C(18) 111.2(4) yes
C(17) C(18) C(19) 112.9(4) yes
C(18) C(19) C(20) 110.2(4) yes
C(19) C(20) C(21) 111.2(4) yes
C(16) C(21) C(20) 111.0(4) yes
P(1) C(22) C(23) 117.6(3) yes
P(1) C(22) C(27) 111.9(3) yes
C(23) C(22) C(27) 109.1(3) yes
C(22) C(23) C(24) 110.8(4) yes
C(23) C(24) C(25) 113.2(4) yes
C(24) C(25) C(26) 111.6(5) yes
C(25) C(26) C(27) 112.4(5) yes
C(22) C(27) C(26) 109.5(4) yes

loop_
_geom_bond_atom_site_label_1
_geom_bond_atom_site_label_2
_geom_bond_distance
_geom_bond_publ_flag
Au(1) P(1) 2.298(1) yes
Au(1) C(1) 2.015(5) yes
P(1) C(10) 1.837(4) yes
P(1) C(16) 1.838(4) yes
P(1) C(22) 1.849(4) yes
C(1) C(2) 1.193(7) yes
C(2) C(3) 1.437(7) yes
C(3) C(4) 1.395(6) yes
C(3) C(8) 1.392(7) yes
C(4) C(5) 1.372(6) yes
C(5) C(6) 1.366(7) yes
C(6) C(7) 1.384(8) yes
C(6) C(9) 1.518(8) yes
C(7) C(8) 1.388(7) yes
C(10) C(11) 1.543(6) yes
C(10) C(15) 1.510(6) yes
C(11) C(12) 1.512(7) yes
C(12) C(13) 1.50(1) yes
C(13) C(14) 1.50(1) yes
C(14) C(15) 1.575(7) yes
C(16) C(17) 1.539(6) yes
C(16) C(21) 1.539(6) yes
C(17) C(18) 1.487(6) yes
C(18) C(19) 1.506(7) yes
C(19) C(20) 1.515(7) yes
C(20) C(21) 1.517(6) yes
C(22) C(23) 1.529(6) yes
C(22) C(27) 1.550(6) yes
C(23) C(24) 1.525(7) yes
C(24) C(25) 1.498(8) yes
C(25) C(26) 1.501(9) yes
C(26) C(27) 1.543(6) yes
